data_2008611
loop_
_publ_author_name
'Belsky, Vitaly K.'
'Maslennikova, Vera I.'

_publ_section_title
;
 Sodium tris(1,4-dioxane) iodide
;
_journal_issue 6
_journal_name_full 'Acta Crystallographica Section C'
_journal_page_first IUC9900057
_journal_paper_doi 10.1107/S0108270199099370
_journal_volume 55
_journal_year 1999
_chemical_formula_iupac 'Na 1+, 3C4 H8 O2, I 1-'
_chemical_formula_sum 'C12 H24 I Na O6'
_chemical_formula_weight 414.20
_chemical_name_common 'Sodium iodide tris(1,4-dioxane)'
_chemical_name_systematic ?
_space_group_IT_number 148
_symmetry_cell_setting rhombohedral
_symmetry_space_group_name_Hall '-P 3*'
_symmetry_space_group_name_H-M 'R -3 :R'
_audit_creation_method SHELXL-97
_cell_angle_alpha 92.29(2)
_cell_angle_beta 92.29(2)
_cell_angle_gamma 92.29(2)
_cell_formula_units_Z 1
_cell_length_a 7.5070(10)
_cell_length_b 7.5070(10)
_cell_length_c 7.5070(10)
_cell_measurement_reflns_used 24
_cell_measurement_temperature 293(2)
_cell_measurement_theta_max 13
_cell_measurement_theta_min 10
_cell_volume 422.02(10)
_computing_structure_refinement 'SHELXL97 (Sheldrick, 1997)'
_computing_structure_solution 'SHELXS86 (Sheldrick, 1990)'
_diffrn_ambient_temperature 293(2)
_diffrn_measurement_device_type 'Enraf-Nonius CAD-4'
_diffrn_measurement_method \q-2\q
_diffrn_radiation_monochromator beta-filter
_diffrn_radiation_source 'fine-focus sealed tube'
_diffrn_radiation_type MoK\a
_diffrn_radiation_wavelength 0.71073
_diffrn_reflns_av_R_equivalents 0.060
_diffrn_reflns_av_sigmaI/netI 0.0372
_diffrn_reflns_limit_h_max 8
_diffrn_reflns_limit_h_min 0
_diffrn_reflns_limit_k_max 8
_diffrn_reflns_limit_k_min -8
_diffrn_reflns_limit_l_max 8
_diffrn_reflns_limit_l_min -8
_diffrn_reflns_number 1452
_diffrn_reflns_theta_max 24.94
_diffrn_reflns_theta_min 3.76
_diffrn_standards_decay_% 3
_diffrn_standards_interval_time 60
_diffrn_standards_number 3
_exptl_absorpt_coefficient_mu 1.942
_exptl_absorpt_correction_type none
_exptl_crystal_colour white
_exptl_crystal_density_diffrn 1.630
_exptl_crystal_density_method 'not measured'
_exptl_crystal_description cube
_exptl_crystal_F_000 208
_exptl_crystal_size_max 0.50
_exptl_crystal_size_mid 0.45
_exptl_crystal_size_min 0.45
_refine_diff_density_max 0.209
_refine_diff_density_min -0.280
_refine_ls_extinction_coef 0.113(9)
_refine_ls_extinction_method SHELXL97
_refine_ls_goodness_of_fit_ref 1.108
_refine_ls_hydrogen_treatment refined
_refine_ls_matrix_type full
_refine_ls_number_parameters 49
_refine_ls_number_reflns 460
_refine_ls_number_restraints 0
_refine_ls_restrained_S_all 1.108
_refine_ls_R_factor_all 0.022
_refine_ls_R_factor_gt 0.022
_refine_ls_shift/su_max 0.044
_refine_ls_shift/su_mean 0.013
_refine_ls_structure_factor_coef Fsqd
_refine_ls_weighting_details 'w = 1/[\s^2^(Fo^2^)+(0.0108P)^2^+0.1466P] where P = (Fo^2^+2Fc^2^)/3'
_refine_ls_weighting_scheme calc
_refine_ls_wR_factor_ref 0.063
_reflns_number_gt 460
_reflns_number_total 460
_reflns_threshold_expression I>2\s(I)
_cod_data_source_file qa0095.cif
_cod_data_source_block ps105
_cod_depositor_comments
;
The following automatic conversions were performed:

'_refine_ls_weighting_scheme' value 'calc w =
1/[\s^2^(Fo^2^)+(0.0108P)^2^+0.1466P] where P = (Fo^2^+2Fc^2^)/3' was
changed to 'calc'. New tag '_refine_ls_weighting_details' was
created. The value of the new tag was set to 'w =
1/[\s^2^(Fo^2^)+(0.0108P)^2^+0.1466P] where P = (Fo^2^+2Fc^2^)/3'.

Automatic conversion script
Id: cif_fix_values 3143 2015-03-26 13:38:13Z robertas 
;
_cod_original_sg_symbol_H-M 'R -3'
_cod_database_code 2008611
_cod_database_fobs_code 2008611

loop_
_symmetry_equiv_pos_as_xyz
'x, y, z'
'z, x, y'
'y, z, x'
'-x, -y, -z'
'-z, -x, -y'
'-y, -z, -x'

loop_
_atom_site_label
_atom_site_fract_x
_atom_site_fract_y
_atom_site_fract_z
_atom_site_U_iso_or_equiv
_atom_site_adp_type
_atom_site_calc_flag
_atom_site_refinement_flags
_atom_site_occupancy
_atom_site_disorder_assembly
_atom_site_disorder_group
_atom_site_type_symbol
I 0 0 0 .0675(3) Uani d S 1 . . I
Na .5 .5 .5 .0213(4) Uani d S 1 . . Na
O1 .5269(2) .81590(18) .4728(2) .0342(4) Uani d . 1 . . O
C1 .4014(3) .9067(3) .3646(3) .0355(5) Uani d . 1 . . C
C2 .6697(3) .9388(3) .5324(3) .0359(5) Uani d . 1 . . C
H11 .309(4) .821(4) .327(4) .044(7) Uiso d . 1 . . H
H12 .470(4) .959(4) .267(4) .035(6) Uiso d . 1 . . H
H21 .749(4) .873(4) .606(4) .049(8) Uiso d . 1 . . H
H22 .731(4) .982(4) .434(4) .046(8) Uiso d . 1 . . H

loop_
_atom_site_aniso_label
_atom_site_aniso_U_11
_atom_site_aniso_U_22
_atom_site_aniso_U_33
_atom_site_aniso_U_12
_atom_site_aniso_U_13
_atom_site_aniso_U_23
I .0662(3) .0662(3) .0662(3) -.01414(12) -.01414(12) -.01414(12)
Na .0213(4) .0213(4) .0213(4) .0007(4) .0007(4) .0007(4)
O1 .0430(9) .0181(7) .0413(9) .0013(6) -.0010(6) .0016(6)
C1 .0439(13) .0246(10) .0371(12) -.0007(9) -.0049(9) .0012(9)
C2 .0344(11) .0285(11) .0449(13) .0017(9) -.0005(10) .0030(9)

loop_
_atom_type_symbol
_atom_type_description
_atom_type_scat_dispersion_real
_atom_type_scat_dispersion_imag
_atom_type_scat_source
C C 0.0033 0.0016 'International Tables Vol C Tables 4.2.6.8 and 6.1.1.4'
H H 0.0000 0.0000 'International Tables Vol C Tables 4.2.6.8 and 6.1.1.4'
O O 0.0106 0.0060 'International Tables Vol C Tables 4.2.6.8 and 6.1.1.4'
Na Na 0.0362 0.0249 'International Tables Vol C Tables 4.2.6.8 and 6.1.1.4'
I I -0.4742 1.8119 'International Tables Vol C Tables 4.2.6.8 and 6.1.1.4'

loop_
_geom_angle_atom_site_label_1
_geom_angle_atom_site_label_2
_geom_angle_atom_site_label_3
_geom_angle_site_symmetry_1
_geom_angle_site_symmetry_3
_geom_angle
_geom_angle_publ_flag
O1 Na O1 . 6_666 87.27(6) no
O1 Na O1 . 4_666 180.0 yes
O1 Na O1 6_666 4_666 92.73(6) no
O1 Na O1 . 2 92.73(6) yes
O1 Na O1 6_666 2 87.27(6) no
O1 Na O1 4_666 2 87.27(6) no
O1 Na O1 . 5_666 87.27(6) no
O1 Na O1 6_666 5_666 92.73(6) no
O1 Na O1 4_666 5_666 92.73(6) no
O1 Na O1 2 5_666 180.0 no
O1 Na O1 . 3 92.73(6) yes
O1 Na O1 6_666 3 180.0 no
O1 Na O1 4_666 3 87.27(6) no
O1 Na O1 2 3 92.73(6) no
O1 Na O1 5_666 3 87.27(6) no
C1 O1 C2 . . 109.07(16) yes
C1 O1 Na . . 120.94(12) yes
C2 O1 Na . . 129.46(13) yes
O1 C1 C2 . 4_676 110.57(19) yes
O1 C2 C1 . 4_676 110.23(19) yes

loop_
_geom_bond_atom_site_label_1
_geom_bond_atom_site_label_2
_geom_bond_site_symmetry_2
_geom_bond_distance
_geom_bond_publ_flag
Na O1 . 2.3895(14) yes
Na O1 6_666 2.3895(14) no
Na O1 4_666 2.3895(14) no
Na O1 2 2.3895(14) no
Na O1 5_666 2.3895(14) no
Na O1 3 2.3895(14) no
O1 C1 . 1.431(3) yes
O1 C2 . 1.432(3) yes
C1 C2 4_676 1.496(3) yes
C2 C1 4_676 1.496(3) no
